data_7112568
loop_
_publ_author_name
'Li, Zibo'
'Chansaenpak, Kantapat'
'Liu, Shuanglong'
'Wade, Casey R.'
'Conti, Peter S.'
'Gabba\"i, Fran\,cois P.'

_publ_section_title
;
 Harvesting 18F-fluoride ions in water via direct 18F--19F isotopic
 exchange: radiofluorination of zwitterionic aryltrifluoroborates and in
 vivo stability studies
;
_journal_issue 10
_journal_name_full MedChemComm
_journal_page_first 1305
_journal_paper_doi 10.1039/c2md20105d
_journal_volume 3
_journal_year 2012
_chemical_formula_moiety 'C13 H21 B F3 P'
_chemical_formula_sum 'C13 H21 B F3 P'
_chemical_formula_weight 276.08
_chemical_name_common none
_chemical_name_systematic
;
?
;
_space_group_IT_number 33
_symmetry_space_group_name_Hall 'P 2c -2n'
_symmetry_space_group_name_H-M 'P n a 21'
_atom_sites_solution_hydrogens geom
_atom_sites_solution_primary direct
_atom_sites_solution_secondary difmap
_audit_creation_method SHELXL-97
_cell_angle_alpha 90.00
_cell_angle_beta 90.00
_cell_angle_gamma 90.00
_cell_formula_units_Z 4
_cell_length_a 11.372(4)
_cell_length_b 11.428(5)
_cell_length_c 11.129(4)
_cell_measurement_reflns_used 4914
_cell_measurement_temperature 110(2)
_cell_measurement_theta_max 27.33
_cell_measurement_theta_min 2.53
_cell_volume 1446.3(10)
_computing_structure_refinement 'SHELXL-97 (Sheldrick, 1997)'
_computing_structure_solution 'SHELXS-97 (Sheldrick, 1990)'
_diffrn_ambient_temperature 110(2)
_diffrn_measured_fraction_theta_full 1.000
_diffrn_measured_fraction_theta_max 1.000
_diffrn_radiation_monochromator graphite
_diffrn_radiation_source 'fine-focus sealed tube'
_diffrn_radiation_type MoK\a
_diffrn_radiation_wavelength 0.71073
_diffrn_reflns_av_R_equivalents 0.0375
_diffrn_reflns_av_sigmaI/netI 0.0280
_diffrn_reflns_limit_h_max 13
_diffrn_reflns_limit_h_min -14
_diffrn_reflns_limit_k_max 14
_diffrn_reflns_limit_k_min -14
_diffrn_reflns_limit_l_max 13
_diffrn_reflns_limit_l_min -13
_diffrn_reflns_number 14159
_diffrn_reflns_theta_full 26.00
_diffrn_reflns_theta_max 26.00
_diffrn_reflns_theta_min 2.53
_exptl_absorpt_coefficient_mu 0.203
_exptl_absorpt_correction_T_max 0.9605
_exptl_absorpt_correction_T_min 0.9510
_exptl_absorpt_correction_type multi-scan
_exptl_crystal_colour colorless
_exptl_crystal_density_diffrn 1.268
_exptl_crystal_density_method 'not measured'
_exptl_crystal_description block
_exptl_crystal_F_000 584
_exptl_crystal_size_max 0.25
_exptl_crystal_size_mid 0.20
_exptl_crystal_size_min 0.20
_refine_diff_density_max 0.254
_refine_diff_density_min -0.181
_refine_diff_density_rms 0.036
_refine_ls_extinction_method none
_refine_ls_goodness_of_fit_ref 1.047
_refine_ls_hydrogen_treatment constr
_refine_ls_matrix_type full
_refine_ls_number_parameters 163
_refine_ls_number_reflns 2844
_refine_ls_number_restraints 1
_refine_ls_restrained_S_all 1.047
_refine_ls_R_factor_all 0.0301
_refine_ls_R_factor_gt 0.0285
_refine_ls_shift/su_max 0.000
_refine_ls_shift/su_mean 0.000
_refine_ls_structure_factor_coef Fsqd
_refine_ls_weighting_details 'calc w=1/[\s^2^(Fo^2^)+(0.0382P)^2^+0.2933P] where P=(Fo^2^+2Fc^2^)/3'
_refine_ls_weighting_scheme calc
_refine_ls_wR_factor_gt 0.0706
_refine_ls_wR_factor_ref 0.0715
_reflns_number_gt 2710
_reflns_number_total 2844
_reflns_threshold_expression >2sigma(I)
_cod_data_source_file c2md20105d.txt
_cod_data_source_block ia
_cod_depositor_comments
;
The following automatic conversions were performed:

'_refine_ls_hydrogen_treatment' value 'constra' was replaced with the
value 'constr' as specified in the replacement file
'src/cod-tools/trunk/data/replacement-values/replacement_values.lst'.

Automatic conversion script
Id: cif_fix_values 5376 2017-05-30 11:51:03Z andrius 
;
_cod_database_code 7112568

loop_
_symmetry_equiv_pos_as_xyz
'x, y, z'
'-x, -y, z+1/2'
'-x+1/2, y+1/2, z+1/2'
'x+1/2, -y+1/2, z'

loop_
_atom_site_label
_atom_site_type_symbol
_atom_site_fract_x
_atom_site_fract_y
_atom_site_fract_z
_atom_site_U_iso_or_equiv
_atom_site_adp_type
_atom_site_occupancy
_atom_site_symmetry_multiplicity
_atom_site_calc_flag
_atom_site_refinement_flags
P1 P 0.14066(3) 1.00073(4) 0.57208(5) 0.01506(10) Uani 1 1 d .
F1 F 0.12989(8) 0.91989(9) 0.31464(10) 0.0232(2) Uani 1 1 d .
F2 F 0.28696(9) 0.84661(9) 0.21249(9) 0.0232(2) Uani 1 1 d .
F3 F 0.20156(10) 0.73913(9) 0.35965(10) 0.0245(2) Uani 1 1 d .
C4 C 0.14036(16) 1.05894(17) 0.72153(17) 0.0202(4) Uani 1 1 d .
H4A H 0.1775 1.0029 0.7763 0.030 Uiso 1 1 calc R
H4B H 0.0592 1.0731 0.7472 0.030 Uiso 1 1 calc R
H4C H 0.1842 1.1327 0.7229 0.030 Uiso 1 1 calc R
C5 C 0.32266(15) 0.91140(14) 0.42382(16) 0.0160(3) Uani 1 1 d .
C6 C 0.06095(15) 0.86252(14) 0.57664(19) 0.0197(3) Uani 1 1 d .
H6A H 0.0782 0.8200 0.5001 0.024 Uiso 1 1 calc R
C7 C 0.07101(15) 1.11152(15) 0.47696(17) 0.0191(4) Uani 1 1 d .
H7A H 0.0354 1.0707 0.4063 0.023 Uiso 1 1 calc R
C8 C 0.52858(16) 0.94487(16) 0.47706(18) 0.0228(4) Uani 1 1 d .
H8A H 0.6094 0.9342 0.4586 0.027 Uiso 1 1 calc R
C9 C 0.44313(15) 0.89790(16) 0.40292(16) 0.0197(4) Uani 1 1 d .
H9A H 0.4675 0.8544 0.3345 0.024 Uiso 1 1 calc R
C10 C 0.37766(16) 1.02169(16) 0.60346(16) 0.0204(4) Uani 1 1 d .
H10A H 0.3547 1.0644 0.6728 0.025 Uiso 1 1 calc R
C11 C 0.29183(15) 0.97393(15) 0.52794(17) 0.0160(3) Uani 1 1 d .
C12 C -0.02758(18) 1.17653(18) 0.54305(19) 0.0290(5) Uani 1 1 d .
H12A H -0.0630 1.2344 0.4890 0.044 Uiso 1 1 calc R
H12B H 0.0050 1.2164 0.6136 0.044 Uiso 1 1 calc R
H12C H -0.0877 1.1204 0.5688 0.044 Uiso 1 1 calc R
B13 B 0.23393(17) 0.85313(18) 0.32608(18) 0.0171(4) Uani 1 1 d .
C14 C 0.16276(17) 1.19777(17) 0.4298(2) 0.0269(4) Uani 1 1 d .
H14A H 0.1242 1.2563 0.3790 0.040 Uiso 1 1 calc R
H14B H 0.2218 1.1555 0.3826 0.040 Uiso 1 1 calc R
H14C H 0.2012 1.2368 0.4977 0.040 Uiso 1 1 calc R
C15 C 0.49604(15) 1.00715(16) 0.5777(2) 0.0239(4) Uani 1 1 d .
H15A H 0.5542 1.0398 0.6290 0.029 Uiso 1 1 calc R
C16 C 0.1094(2) 0.78829(18) 0.6802(2) 0.0304(5) Uani 1 1 d .
H16A H 0.0670 0.7137 0.6835 0.046 Uiso 1 1 calc R
H16B H 0.0989 0.8303 0.7562 0.046 Uiso 1 1 calc R
H16C H 0.1933 0.7734 0.6670 0.046 Uiso 1 1 calc R
C17 C -0.07226(16) 0.87734(18) 0.5849(2) 0.0289(4) Uani 1 1 d .
H17A H -0.1098 0.8002 0.5867 0.043 Uiso 1 1 calc R
H17B H -0.1005 0.9211 0.5149 0.043 Uiso 1 1 calc R
H17C H -0.0920 0.9202 0.6584 0.043 Uiso 1 1 calc R

loop_
_atom_site_aniso_label
_atom_site_aniso_U_11
_atom_site_aniso_U_22
_atom_site_aniso_U_33
_atom_site_aniso_U_23
_atom_site_aniso_U_13
_atom_site_aniso_U_12
P1 0.01373(19) 0.01604(19) 0.0154(2) -0.00281(16) 0.0011(2) -0.00071(16)
F1 0.0187(5) 0.0296(6) 0.0211(5) -0.0056(5) -0.0038(4) 0.0039(4)
F2 0.0226(5) 0.0305(6) 0.0167(5) -0.0037(5) 0.0043(4) -0.0041(5)
F3 0.0275(6) 0.0214(5) 0.0247(6) -0.0049(5) 0.0069(4) -0.0057(4)
C4 0.0188(9) 0.0247(9) 0.0173(9) -0.0059(8) 0.0024(7) -0.0001(7)
C5 0.0172(8) 0.0147(8) 0.0161(9) 0.0036(7) 0.0013(7) 0.0001(7)
C6 0.0220(8) 0.0176(8) 0.0196(8) -0.0045(8) 0.0043(8) -0.0055(7)
C7 0.0181(9) 0.0204(9) 0.0187(9) 0.0002(7) -0.0011(7) 0.0027(7)
C8 0.0167(8) 0.0226(9) 0.0292(10) 0.0015(8) 0.0016(8) 0.0021(7)
C9 0.0199(9) 0.0197(9) 0.0196(9) -0.0008(7) 0.0014(7) 0.0030(7)
C10 0.0208(9) 0.0189(9) 0.0216(11) -0.0040(7) -0.0013(7) 0.0002(7)
C11 0.0138(8) 0.0155(8) 0.0188(8) 0.0011(7) -0.0003(7) 0.0002(7)
C12 0.0277(10) 0.0302(10) 0.0293(11) 0.0002(8) 0.0024(8) 0.0115(9)
B13 0.0169(9) 0.0189(10) 0.0154(9) -0.0028(8) 0.0024(8) -0.0009(8)
C14 0.0265(10) 0.0226(9) 0.0316(11) 0.0073(9) 0.0009(9) 0.0002(8)
C15 0.0172(8) 0.0242(8) 0.0301(10) -0.0028(9) -0.0061(10) -0.0014(7)
C16 0.0403(12) 0.0225(10) 0.0284(11) 0.0027(9) 0.0070(9) -0.0028(9)
C17 0.0234(9) 0.0320(10) 0.0314(11) -0.0080(10) 0.0078(9) -0.0104(8)

loop_
_atom_type_symbol
_atom_type_description
_atom_type_scat_dispersion_real
_atom_type_scat_dispersion_imag
_atom_type_scat_source
C C 0.0033 0.0016 'International Tables Vol C Tables 4.2.6.8 and 6.1.1.4'
H H 0.0000 0.0000 'International Tables Vol C Tables 4.2.6.8 and 6.1.1.4'
B B 0.0013 0.0007 'International Tables Vol C Tables 4.2.6.8 and 6.1.1.4'
F F 0.0171 0.0103 'International Tables Vol C Tables 4.2.6.8 and 6.1.1.4'
P P 0.1023 0.0942 'International Tables Vol C Tables 4.2.6.8 and 6.1.1.4'

loop_
_geom_angle_atom_site_label_1
_geom_angle_atom_site_label_2
_geom_angle_atom_site_label_3
_geom_angle
C4 P1 C11 108.42(9)
C4 P1 C6 107.17(9)
C11 P1 C6 109.43(8)
C4 P1 C7 106.22(9)
C11 P1 C7 111.73(8)
C6 P1 C7 113.60(9)
C9 C5 C11 115.95(16)
C9 C5 B13 116.84(16)
C11 C5 B13 127.21(16)
C17 C6 C16 111.88(17)
C17 C6 P1 113.52(13)
C16 C6 P1 108.76(13)
C14 C7 C12 110.57(16)
C14 C7 P1 110.43(12)
C12 C7 P1 111.97(14)
C15 C8 C9 119.79(17)
C8 C9 C5 123.11(17)
C15 C10 C11 120.45(18)
C10 C11 C5 121.30(16)
C10 C11 P1 115.64(14)
C5 C11 P1 123.05(13)
F2 B13 F3 107.65(15)
F2 B13 F1 107.90(15)
F3 B13 F1 107.77(14)
F2 B13 C5 110.97(15)
F3 B13 C5 111.38(15)
F1 B13 C5 111.01(15)
C8 C15 C10 119.38(18)

loop_
_geom_bond_atom_site_label_1
_geom_bond_atom_site_label_2
_geom_bond_distance
P1 C4 1.791(2)
P1 C11 1.8139(19)
P1 C6 1.8219(17)
P1 C7 1.8305(19)
F1 B13 1.414(2)
F2 B13 1.403(2)
F3 B13 1.404(2)
C5 C9 1.398(3)
C5 C11 1.406(3)
C5 B13 1.626(3)
C6 C17 1.527(2)
C6 C16 1.533(3)
C7 C14 1.528(3)
C7 C12 1.533(3)
C8 C15 1.378(3)
C8 C9 1.383(3)
C10 C15 1.386(3)
C10 C11 1.399(3)
